data_4063747
loop_
_publ_author_name
'Tran, Tommy'
'Chow, Catherine'
'Zimmerman, Amanda C.'
'Thibault, Michelle E.'
'McNeil, W. Stephen'
'Legzdins, Peter'

_publ_section_title
;
 Differing Reactions of Functionalized Hydrocarbons with
 Cp*M(NO)(alkyl)(\h3-allyl) Complexes of Molybdenum and Tungsten
;
_journal_issue 4
_journal_name_full Organometallics
_journal_page_first 738
_journal_paper_doi 10.1021/om100909m
_journal_volume 30
_journal_year 2011
_chemical_formula_moiety 'C18 H30 Cl1 N1 O1 W1'
_chemical_formula_sum 'C18 H30 Cl N O W'
_chemical_formula_weight 495.73
_chemical_name_systematic
;
 ?
;
_space_group_IT_number 14
_symmetry_cell_setting monoclinic
_symmetry_space_group_name_Hall '-P 2ybc'
_symmetry_space_group_name_H-M 'P 1 21/c 1'
_atom_sites_solution_hydrogens geom
_atom_sites_solution_primary direct
_atom_sites_solution_secondary difmap
_audit_creation_method SHELXL-97
_cell_angle_alpha 90.00
_cell_angle_beta 105.432(2)
_cell_angle_gamma 90.00
_cell_formula_units_Z 4
_cell_length_a 14.2503(9)
_cell_length_b 7.9664(5)
_cell_length_c 17.0315(11)
_cell_measurement_reflns_used 9902
_cell_measurement_temperature 103(2)
_cell_measurement_theta_max 28.1
_cell_measurement_theta_min 2.5
_cell_volume 1863.8(2)
_computing_molecular_graphics 'Ortep-3 for Windows (Farrugia, 1997)'
_computing_publication_material 'WinGX publication routines (Farrugia, 1999)'
_computing_structure_refinement 'SHELXL-97 (Sheldrick, 1997)'
_computing_structure_solution 'SIR92 (Altomare, et al., 1993)'
_diffrn_ambient_temperature 103(2)
_diffrn_measured_fraction_theta_full 0.998
_diffrn_measured_fraction_theta_max 0.998
_diffrn_measurement_device_type 'Bruker X8 Apex II'
_diffrn_measurement_method 'area detector'
_diffrn_radiation_monochromator graphite
_diffrn_radiation_source 'fine-focus sealed tube'
_diffrn_radiation_type MoK\a
_diffrn_radiation_wavelength 0.71073
_diffrn_reflns_av_R_equivalents 0.0303
_diffrn_reflns_av_sigmaI/netI 0.0282
_diffrn_reflns_limit_h_max 18
_diffrn_reflns_limit_h_min -18
_diffrn_reflns_limit_k_max 10
_diffrn_reflns_limit_k_min -10
_diffrn_reflns_limit_l_max 22
_diffrn_reflns_limit_l_min -22
_diffrn_reflns_number 17888
_diffrn_reflns_theta_full 28.13
_diffrn_reflns_theta_max 28.13
_diffrn_reflns_theta_min 1.48
_exptl_absorpt_coefficient_mu 6.343
_exptl_absorpt_correction_T_max 0.3624
_exptl_absorpt_correction_T_min 0.2794
_exptl_absorpt_correction_type multi-scan
_exptl_crystal_colour yellow
_exptl_crystal_density_diffrn 1.767
_exptl_crystal_density_method 'not measured'
_exptl_crystal_description needle
_exptl_crystal_F_000 976
_exptl_crystal_size_max 0.3
_exptl_crystal_size_mid 0.16
_exptl_crystal_size_min 0.16
_refine_diff_density_max 1.427
_refine_diff_density_min -0.827
_refine_diff_density_rms 0.104
_refine_ls_extinction_method none
_refine_ls_goodness_of_fit_ref 1.030
_refine_ls_hydrogen_treatment constr
_refine_ls_matrix_type full
_refine_ls_number_parameters 205
_refine_ls_number_reflns 4553
_refine_ls_number_restraints 0
_refine_ls_restrained_S_all 1.030
_refine_ls_R_factor_all 0.0256
_refine_ls_R_factor_gt 0.0204
_refine_ls_shift/su_max 0.004
_refine_ls_shift/su_mean 0.000
_refine_ls_structure_factor_coef Fsqd
_refine_ls_weighting_details 'calc w=1/[\s^2^(Fo^2^)+(0.0215P)^2^+0.8158P] where P=(Fo^2^+2Fc^2^)/3'
_refine_ls_weighting_scheme calc
_refine_ls_wR_factor_gt 0.0455
_refine_ls_wR_factor_ref 0.0471
_reflns_number_gt 4006
_reflns_number_total 4553
_reflns_threshold_expression >2sigma(I)
_cod_data_source_file om100909m_si_002.cif
_cod_data_source_block 3
_cod_original_sg_symbol_H-M 'P 21/c'
_cod_database_code 4063747

loop_
_symmetry_equiv_pos_as_xyz
'x, y, z'
'-x, y+1/2, -z+1/2'
'-x, -y, -z'
'x, -y-1/2, z-1/2'

loop_
_atom_site_label
_atom_site_type_symbol
_atom_site_fract_x
_atom_site_fract_y
_atom_site_fract_z
_atom_site_U_iso_or_equiv
_atom_site_adp_type
_atom_site_occupancy
_atom_site_symmetry_multiplicity
_atom_site_calc_flag
_atom_site_refinement_flags
C1 C 1.15519(19) -0.2696(3) 0.58930(17) 0.0192(6) Uani 1 1 d .
C2 C 1.2044(2) -0.1423(3) 0.64301(19) 0.0241(6) Uani 1 1 d .
C3 C 1.2959(2) -0.2075(4) 0.68708(18) 0.0306(7) Uani 1 1 d .
C4 C 1.3022(2) -0.3751(4) 0.6612(2) 0.0299(7) Uani 1 1 d .
C5 C 1.2161(2) -0.4108(3) 0.59911(19) 0.0233(6) Uani 1 1 d .
C6 C 1.0527(2) -0.2642(4) 0.5373(2) 0.0302(7) Uani 1 1 d .
H6A H 1.0473 -0.3311 0.4880 0.045 Uiso 1 1 calc R
H6B H 1.0344 -0.1477 0.5221 0.045 Uiso 1 1 calc R
H6C H 1.0091 -0.3102 0.5678 0.045 Uiso 1 1 calc R
C7 C 1.1617(3) 0.0226(4) 0.6585(2) 0.0450(9) Uani 1 1 d .
H7A H 1.1157 0.0618 0.6083 0.067 Uiso 1 1 calc R
H7B H 1.2140 0.1053 0.6764 0.067 Uiso 1 1 calc R
H7C H 1.1276 0.0085 0.7010 0.067 Uiso 1 1 calc R
C8 C 1.3690(3) -0.1151(6) 0.7519(2) 0.0578(12) Uani 1 1 d .
H8A H 1.4238 -0.1896 0.7760 0.087 Uiso 1 1 calc R
H8B H 1.3386 -0.0779 0.7941 0.087 Uiso 1 1 calc R
H8C H 1.3926 -0.0172 0.7279 0.087 Uiso 1 1 calc R
C9 C 1.3793(3) -0.4984(5) 0.7009(3) 0.0588(13) Uani 1 1 d .
H9A H 1.4419 -0.4404 0.7196 0.088 Uiso 1 1 calc R
H9B H 1.3841 -0.5856 0.6616 0.088 Uiso 1 1 calc R
H9C H 1.3624 -0.5501 0.7476 0.088 Uiso 1 1 calc R
C10 C 1.1906(3) -0.5787(4) 0.5580(3) 0.0462(10) Uani 1 1 d .
H10A H 1.1529 -0.6445 0.5875 0.069 Uiso 1 1 calc R
H10B H 1.2505 -0.6391 0.5580 0.069 Uiso 1 1 calc R
H10C H 1.1519 -0.5614 0.5017 0.069 Uiso 1 1 calc R
C11 C 1.5313(2) -0.2732(4) 0.5925(2) 0.0354(8) Uani 1 1 d .
H11A H 1.5807 -0.3441 0.5786 0.053 Uiso 1 1 calc R
H11B H 1.5382 -0.2799 0.6513 0.053 Uiso 1 1 calc R
H11C H 1.5400 -0.1566 0.5775 0.053 Uiso 1 1 calc R
C12 C 1.4317(2) -0.3329(4) 0.5471(2) 0.0289(7) Uani 1 1 d .
H12 H 1.4232 -0.4562 0.5536 0.035 Uiso 1 1 calc R
C13 C 1.3877(2) -0.2771(4) 0.4668(2) 0.0327(7) Uani 1 1 d .
H13 H 1.4220 -0.1957 0.4393 0.039 Uiso 1 1 calc R
C14 C 1.2926(3) -0.3236(4) 0.4308(2) 0.0362(8) Uani 1 1 d .
H14A H 1.2783 -0.4454 0.4296 0.043 Uiso 1 1 calc R
H14B H 1.2594 -0.2648 0.3798 0.043 Uiso 1 1 calc R
C15 C 1.1857(2) -0.0491(4) 0.45603(17) 0.0260(6) Uani 1 1 d .
H15A H 1.1416 -0.1336 0.4226 0.031 Uiso 1 1 calc R
H15B H 1.1461 0.0210 0.4831 0.031 Uiso 1 1 calc R
C16 C 1.2244(2) 0.0625(5) 0.3992(2) 0.0361(8) Uani 1 1 d .
H16A H 1.2691 -0.0043 0.3760 0.043 Uiso 1 1 calc R
H16B H 1.2626 0.1549 0.4315 0.043 Uiso 1 1 calc R
C17 C 1.1449(3) 0.1386(4) 0.3291(2) 0.0354(8) Uani 1 1 d .
H17A H 1.0940 0.1899 0.3512 0.042 Uiso 1 1 calc R
H17B H 1.1737 0.2284 0.3027 0.042 Uiso 1 1 calc R
C18 C 1.0998(3) 0.0099(4) 0.26733(19) 0.0359(8) Uani 1 1 d .
H18A H 1.0741 -0.0827 0.2944 0.043 Uiso 1 1 calc R
H18B H 1.1502 -0.0374 0.2434 0.043 Uiso 1 1 calc R
N1 N 1.36497(17) 0.0064(3) 0.56878(15) 0.0237(5) Uani 1 1 d .
O1 O 1.40881(17) 0.1362(3) 0.59105(16) 0.0374(6) Uani 1 1 d .
Cl1 Cl 1.00252(7) 0.09536(11) 0.18726(5) 0.0410(2) Uani 1 1 d .
W1 W 1.297223(7) -0.183590(13) 0.551951(6) 0.01675(4) Uani 1 1 d .

loop_
_atom_site_aniso_label
_atom_site_aniso_U_11
_atom_site_aniso_U_22
_atom_site_aniso_U_33
_atom_site_aniso_U_23
_atom_site_aniso_U_13
_atom_site_aniso_U_12
C1 0.0158(13) 0.0188(13) 0.0236(14) 0.0047(11) 0.0062(11) -0.0016(10)
C2 0.0331(17) 0.0189(13) 0.0247(15) -0.0015(11) 0.0151(13) -0.0046(12)
C3 0.0268(16) 0.049(2) 0.0160(14) -0.0007(13) 0.0053(12) -0.0222(14)
C4 0.0166(14) 0.0398(17) 0.0340(18) 0.0216(14) 0.0079(13) 0.0019(13)
C5 0.0188(14) 0.0171(14) 0.0346(17) 0.0042(12) 0.0081(12) -0.0031(11)
C6 0.0176(14) 0.0380(17) 0.0342(18) 0.0104(14) 0.0056(13) -0.0007(13)
C7 0.065(3) 0.0297(18) 0.053(2) -0.0119(16) 0.038(2) -0.0052(17)
C8 0.049(2) 0.098(3) 0.0221(18) -0.003(2) 0.0027(16) -0.044(2)
C9 0.0266(18) 0.075(3) 0.074(3) 0.048(2) 0.0117(19) 0.0151(18)
C10 0.044(2) 0.0224(17) 0.078(3) -0.0107(17) 0.026(2) -0.0085(15)
C11 0.0230(16) 0.0389(18) 0.044(2) -0.0039(15) 0.0082(14) 0.0058(14)
C12 0.0233(15) 0.0270(16) 0.0390(18) -0.0058(13) 0.0132(14) 0.0023(12)
C13 0.0295(17) 0.0411(19) 0.0317(18) -0.0102(14) 0.0152(14) 0.0024(14)
C14 0.0355(18) 0.042(2) 0.0312(18) -0.0138(15) 0.0088(15) 0.0005(15)
C15 0.0250(15) 0.0304(16) 0.0221(15) 0.0054(12) 0.0051(12) -0.0021(12)
C16 0.0340(18) 0.045(2) 0.0283(17) 0.0121(15) 0.0066(14) -0.0095(15)
C17 0.045(2) 0.0333(17) 0.0272(17) 0.0102(14) 0.0087(15) -0.0029(15)
C18 0.046(2) 0.0353(18) 0.0235(16) 0.0085(13) 0.0051(15) 0.0111(15)
N1 0.0214(12) 0.0239(12) 0.0272(13) 0.0020(10) 0.0089(10) -0.0038(10)
O1 0.0362(13) 0.0247(11) 0.0513(16) -0.0033(10) 0.0117(11) -0.0150(10)
Cl1 0.0491(5) 0.0435(5) 0.0265(4) 0.0068(3) 0.0032(4) 0.0081(4)
W1 0.01460(6) 0.01792(6) 0.01833(6) -0.00057(4) 0.00546(4) -0.00238(4)

loop_
_atom_type_symbol
_atom_type_description
_atom_type_scat_dispersion_real
_atom_type_scat_dispersion_imag
_atom_type_scat_source
C C 0.0033 0.0016 'International Tables Vol C Tables 4.2.6.8 and 6.1.1.4'
H H 0.0000 0.0000 'International Tables Vol C Tables 4.2.6.8 and 6.1.1.4'
N N 0.0061 0.0033 'International Tables Vol C Tables 4.2.6.8 and 6.1.1.4'
O O 0.0106 0.0060 'International Tables Vol C Tables 4.2.6.8 and 6.1.1.4'
Cl Cl 0.1484 0.1585 'International Tables Vol C Tables 4.2.6.8 and 6.1.1.4'
W W -0.8490 6.8722 'International Tables Vol C Tables 4.2.6.8 and 6.1.1.4'

loop_
_geom_angle_atom_site_label_1
_geom_angle_atom_site_label_2
_geom_angle_atom_site_label_3
_geom_angle
C5 C1 C2 108.2(2)
C5 C1 C6 124.7(3)
C2 C1 C6 126.8(3)
C5 C1 W1 73.73(16)
C2 C1 W1 69.96(16)
C6 C1 W1 126.9(2)
C3 C2 C1 107.8(3)
C3 C2 C7 125.9(3)
C1 C2 C7 125.8(3)
C3 C2 W1 72.16(18)
C1 C2 W1 74.86(17)
C7 C2 W1 125.0(2)
C4 C3 C2 107.8(2)
C4 C3 C8 127.2(3)
C2 C3 C8 124.9(3)
C4 C3 W1 75.53(18)
C2 C3 W1 72.15(17)
C8 C3 W1 120.3(2)
C3 C4 C5 107.9(3)
C3 C4 C9 125.4(3)
C5 C4 C9 126.2(3)
C3 C4 W1 69.50(17)
C5 C4 W1 73.00(16)
C9 C4 W1 129.6(2)
C1 C5 C4 108.2(3)
C1 C5 C10 126.2(3)
C4 C5 C10 125.3(3)
C1 C5 W1 72.10(15)
C4 C5 W1 72.53(16)
C10 C5 W1 126.2(2)
C1 C6 H6A 109.5
C1 C6 H6B 109.5
H6A C6 H6B 109.5
C1 C6 H6C 109.5
H6A C6 H6C 109.5
H6B C6 H6C 109.5
C2 C7 H7A 109.5
C2 C7 H7B 109.5
H7A C7 H7B 109.5
C2 C7 H7C 109.5
H7A C7 H7C 109.5
H7B C7 H7C 109.5
C3 C8 H8A 109.5
C3 C8 H8B 109.5
H8A C8 H8B 109.5
C3 C8 H8C 109.5
H8A C8 H8C 109.5
H8B C8 H8C 109.5
C4 C9 H9A 109.5
C4 C9 H9B 109.5
H9A C9 H9B 109.5
C4 C9 H9C 109.5
H9A C9 H9C 109.5
H9B C9 H9C 109.5
C5 C10 H10A 109.5
C5 C10 H10B 109.5
H10A C10 H10B 109.5
C5 C10 H10C 109.5
H10A C10 H10C 109.5
H10B C10 H10C 109.5
C12 C11 H11A 109.5
C12 C11 H11B 109.5
H11A C11 H11B 109.5
C12 C11 H11C 109.5
H11A C11 H11C 109.5
H11B C11 H11C 109.5
C13 C12 C11 120.9(3)
C13 C12 W1 73.14(18)
C11 C12 W1 120.3(2)
C13 C12 H12 112.4
C11 C12 H12 112.4
W1 C12 H12 112.4
C14 C13 C12 118.3(3)
C14 C13 W1 73.7(2)
C12 C13 W1 70.88(18)
C14 C13 H13 120.7
C12 C13 H13 120.7
W1 C13 H13 120.7
C13 C14 W1 71.66(19)
C13 C14 H14A 116.4
W1 C14 H14A 116.4
C13 C14 H14B 116.4
W1 C14 H14B 116.4
H14A C14 H14B 113.4
C16 C15 W1 116.0(2)
C16 C15 H15A 108.3
W1 C15 H15A 108.3
C16 C15 H15B 108.3
W1 C15 H15B 108.3
H15A C15 H15B 107.4
C15 C16 C17 114.1(3)
C15 C16 H16A 108.7
C17 C16 H16A 108.7
C15 C16 H16B 108.7
C17 C16 H16B 108.7
H16A C16 H16B 107.6
C18 C17 C16 111.6(3)
C18 C17 H17A 109.3
C16 C17 H17A 109.3
C18 C17 H17B 109.3
C16 C17 H17B 109.3
H17A C17 H17B 108.0
C17 C18 Cl1 112.1(2)
C17 C18 H18A 109.2
Cl1 C18 H18A 109.2
C17 C18 H18B 109.2
Cl1 C18 H18B 109.2
H18A C18 H18B 107.9
O1 N1 W1 170.8(2)
N1 W1 C15 87.70(11)
N1 W1 C12 91.39(11)
C15 W1 C12 131.92(12)
N1 W1 C13 90.33(12)
C15 W1 C13 95.94(12)
C12 W1 C13 35.99(12)
N1 W1 C3 93.30(11)
C15 W1 C3 125.14(12)
C12 W1 C3 102.91(12)
C13 W1 C3 138.85(12)
N1 W1 C2 98.84(11)
C15 W1 C2 89.96(11)
C12 W1 C2 137.40(12)
C13 W1 C2 169.30(11)
C3 W1 C2 35.69(11)
N1 W1 C14 115.90(12)
C15 W1 C14 74.60(12)
C12 W1 C14 62.82(12)
C13 W1 C14 34.66(12)
C3 W1 C14 146.61(12)
C2 W1 C14 140.77(12)
N1 W1 C1 131.81(11)
C15 W1 C1 80.94(10)
C12 W1 C1 130.12(10)
C13 W1 C1 137.18(11)
C3 W1 C1 58.49(10)
C2 W1 C1 35.18(10)
C14 W1 C1 105.85(11)
N1 W1 C4 121.01(12)
C15 W1 C4 138.13(10)
C12 W1 C4 81.05(12)
C13 W1 C4 112.18(12)
C3 W1 C4 34.97(12)
C2 W1 C4 58.23(11)
C14 W1 C4 111.79(13)
C1 W1 C4 57.29(9)
N1 W1 C5 151.45(11)
C15 W1 C5 107.15(10)
C12 W1 C5 95.95(11)
C13 W1 C5 111.53(11)
C3 W1 C5 58.17(10)
C2 W1 C5 58.03(10)
C14 W1 C5 91.86(12)
C1 W1 C5 34.17(9)
C4 W1 C5 34.47(10)

loop_
_geom_bond_atom_site_label_1
_geom_bond_atom_site_label_2
_geom_bond_distance
C1 C5 1.404(4)
C1 C2 1.420(4)
C1 C6 1.493(4)
C1 W1 2.378(3)
C2 C3 1.419(4)
C2 C7 1.500(4)
C2 W1 2.314(3)
C3 C4 1.416(5)
C3 C8 1.495(4)
C3 W1 2.315(3)
C4 C5 1.420(4)
C4 C9 1.494(4)
C4 W1 2.393(3)
C5 C10 1.508(4)
C5 W1 2.399(3)
C6 H6A 0.9800
C6 H6B 0.9800
C6 H6C 0.9800
C7 H7A 0.9800
C7 H7B 0.9800
C7 H7C 0.9800
C8 H8A 0.9800
C8 H8B 0.9800
C8 H8C 0.9800
C9 H9A 0.9800
C9 H9B 0.9800
C9 H9C 0.9800
C10 H10A 0.9800
C10 H10B 0.9800
C10 H10C 0.9800
C11 C12 1.502(4)
C11 H11A 0.9800
C11 H11B 0.9800
C11 H11C 0.9800
C12 C13 1.415(5)
C12 W1 2.276(3)
C12 H12 1.0000
C13 C14 1.381(5)
C13 W1 2.305(3)
C13 H13 1.0000
C14 W1 2.331(3)
C14 H14A 0.9900
C14 H14B 0.9900
C15 C16 1.521(4)
C15 W1 2.228(3)
C15 H15A 0.9900
C15 H15B 0.9900
C16 C17 1.535(4)
C16 H16A 0.9900
C16 H16B 0.9900
C17 C18 1.487(5)
C17 H17A 0.9900
C17 H17B 0.9900
C18 Cl1 1.799(3)
C18 H18A 0.9900
C18 H18B 0.9900
N1 O1 1.216(3)
N1 W1 1.777(2)

loop_
_geom_torsion_atom_site_label_1
_geom_torsion_atom_site_label_2
_geom_torsion_atom_site_label_3
_geom_torsion_atom_site_label_4
_geom_torsion
C5 C1 C2 C3 -0.9(3)
C6 C1 C2 C3 173.1(3)
W1 C1 C2 C3 -65.1(2)
C5 C1 C2 C7 -173.2(3)
C6 C1 C2 C7 0.8(5)
W1 C1 C2 C7 122.5(3)
C5 C1 C2 W1 64.3(2)
C6 C1 C2 W1 -121.7(3)
C1 C2 C3 C4 -0.8(3)
C7 C2 C3 C4 171.6(3)
W1 C2 C3 C4 -67.7(2)
C1 C2 C3 C8 -178.1(3)
C7 C2 C3 C8 -5.7(5)
W1 C2 C3 C8 114.9(3)
C1 C2 C3 W1 66.9(2)
C7 C2 C3 W1 -120.7(3)
C2 C3 C4 C5 2.1(3)
C8 C3 C4 C5 179.4(3)
W1 C3 C4 C5 -63.3(2)
C2 C3 C4 C9 -169.9(3)
C8 C3 C4 C9 7.4(5)
W1 C3 C4 C9 124.6(3)
C2 C3 C4 W1 65.4(2)
C8 C3 C4 W1 -117.3(3)
C2 C1 C5 C4 2.2(3)
C6 C1 C5 C4 -172.0(3)
W1 C1 C5 C4 64.0(2)
C2 C1 C5 C10 175.9(3)
C6 C1 C5 C10 1.7(5)
W1 C1 C5 C10 -122.3(3)
C2 C1 C5 W1 -61.8(2)
C6 C1 C5 W1 124.0(3)
C3 C4 C5 C1 -2.6(3)
C9 C4 C5 C1 169.3(3)
W1 C4 C5 C1 -63.7(2)
C3 C4 C5 C10 -176.4(3)
C9 C4 C5 C10 -4.5(5)
W1 C4 C5 C10 122.5(3)
C3 C4 C5 W1 61.1(2)
C9 C4 C5 W1 -127.0(4)
C11 C12 C13 C14 -174.0(3)
W1 C12 C13 C14 -58.3(3)
C11 C12 C13 W1 -115.7(3)
C12 C13 C14 W1 56.9(3)
W1 C15 C16 C17 174.2(2)
C15 C16 C17 C18 -71.7(4)
C16 C17 C18 Cl1 177.2(2)
O1 N1 W1 C15 114.5(14)
O1 N1 W1 C12 -113.6(14)
O1 N1 W1 C13 -149.6(14)
O1 N1 W1 C3 -10.6(14)
O1 N1 W1 C2 24.9(14)
O1 N1 W1 C14 -173.8(13)
O1 N1 W1 C1 38.8(14)
O1 N1 W1 C4 -33.2(14)
O1 N1 W1 C5 -8.4(15)
C16 C15 W1 N1 43.5(3)
C16 C15 W1 C12 -46.3(3)
C16 C15 W1 C13 -46.6(3)
C16 C15 W1 C3 136.0(2)
C16 C15 W1 C2 142.4(3)
C16 C15 W1 C14 -74.1(3)
C16 C15 W1 C1 176.5(3)
C16 C15 W1 C4 -179.8(2)
C16 C15 W1 C5 -161.3(2)
C13 C12 W1 N1 -88.7(2)
C11 C12 W1 N1 27.8(3)
C13 C12 W1 C15 -0.5(3)
C11 C12 W1 C15 115.9(3)
C11 C12 W1 C13 116.4(4)
C13 C12 W1 C3 177.64(19)
C11 C12 W1 C3 -65.9(3)
C13 C12 W1 C2 166.66(18)
C11 C12 W1 C2 -76.9(3)
C13 C12 W1 C14 29.9(2)
C11 C12 W1 C14 146.4(3)
C13 C12 W1 C1 118.2(2)
C11 C12 W1 C1 -125.4(3)
C13 C12 W1 C4 150.2(2)
C11 C12 W1 C4 -93.4(3)
C13 C12 W1 C5 118.98(19)
C11 C12 W1 C5 -124.6(3)
C14 C13 W1 N1 -139.4(2)
C12 C13 W1 N1 91.9(2)
C14 C13 W1 C15 -51.7(2)
C12 C13 W1 C15 179.62(19)
C14 C13 W1 C12 128.7(3)
C14 C13 W1 C3 125.2(2)
C12 C13 W1 C3 -3.5(3)
C14 C13 W1 C2 71.4(6)
C12 C13 W1 C2 -57.2(6)
C12 C13 W1 C14 -128.7(3)
C14 C13 W1 C1 31.4(3)
C12 C13 W1 C1 -97.3(2)
C14 C13 W1 C4 96.6(2)
C12 C13 W1 C4 -32.1(2)
C14 C13 W1 C5 59.4(2)
C12 C13 W1 C5 -69.3(2)
C4 C3 W1 N1 -144.87(18)
C2 C3 W1 N1 100.58(18)
C8 C3 W1 N1 -20.0(3)
C4 C3 W1 C15 125.63(18)
C2 C3 W1 C15 11.1(2)
C8 C3 W1 C15 -109.5(3)
C4 C3 W1 C12 -52.68(19)
C2 C3 W1 C12 -167.24(17)
C8 C3 W1 C12 72.2(3)
C4 C3 W1 C13 -50.6(2)
C2 C3 W1 C13 -165.13(17)
C8 C3 W1 C13 74.3(4)
C4 C3 W1 C2 114.6(2)
C8 C3 W1 C2 -120.6(4)
C4 C3 W1 C14 7.1(3)
C2 C3 W1 C14 -107.5(2)
C8 C3 W1 C14 132.0(3)
C4 C3 W1 C1 76.72(17)
C2 C3 W1 C1 -37.83(16)
C8 C3 W1 C1 -158.4(4)
C2 C3 W1 C4 -114.6(2)
C8 C3 W1 C4 124.9(4)
C4 C3 W1 C5 36.34(16)
C2 C3 W1 C5 -78.22(17)
C8 C3 W1 C5 161.2(4)
C3 C2 W1 N1 -83.30(18)
C1 C2 W1 N1 161.86(17)
C7 C2 W1 N1 38.4(3)
C3 C2 W1 C15 -170.96(18)
C1 C2 W1 C15 74.20(17)
C7 C2 W1 C15 -49.2(3)
C3 C2 W1 C12 18.6(2)
C1 C2 W1 C12 -96.3(2)
C7 C2 W1 C12 140.3(3)
C3 C2 W1 C13 65.4(6)
C1 C2 W1 C13 -49.4(6)
C7 C2 W1 C13 -172.8(5)
C1 C2 W1 C3 -114.8(2)
C7 C2 W1 C3 121.7(4)
C3 C2 W1 C14 123.9(2)
C1 C2 W1 C14 9.1(3)
C7 C2 W1 C14 -114.3(3)
C3 C2 W1 C1 114.8(2)
C7 C2 W1 C1 -123.4(4)
C3 C2 W1 C4 37.82(17)
C1 C2 W1 C4 -77.01(18)
C7 C2 W1 C4 159.6(3)
C3 C2 W1 C5 78.66(18)
C1 C2 W1 C5 -36.17(15)
C7 C2 W1 C5 -159.6(3)
C13 C14 W1 N1 46.3(2)
C13 C14 W1 C15 125.9(2)
C13 C14 W1 C12 -31.0(2)
C13 C14 W1 C3 -102.2(3)
C13 C14 W1 C2 -163.8(2)
C13 C14 W1 C1 -158.4(2)
C13 C14 W1 C4 -97.9(2)
C13 C14 W1 C5 -126.8(2)
C5 C1 W1 N1 -141.33(18)
C2 C1 W1 N1 -24.4(2)
C6 C1 W1 N1 97.2(3)
C5 C1 W1 C15 140.05(19)
C2 C1 W1 C15 -103.00(18)
C6 C1 W1 C15 18.5(3)
C5 C1 W1 C12 1.4(2)
C2 C1 W1 C12 118.38(19)
C6 C1 W1 C12 -120.1(3)
C5 C1 W1 C13 51.1(2)
C2 C1 W1 C13 168.03(18)
C6 C1 W1 C13 -70.4(3)
C5 C1 W1 C3 -78.56(19)
C2 C1 W1 C3 38.39(18)
C6 C1 W1 C3 159.9(3)
C5 C1 W1 C2 -116.9(2)
C6 C1 W1 C2 121.5(3)
C5 C1 W1 C14 69.00(19)
C2 C1 W1 C14 -174.05(18)
C6 C1 W1 C14 -52.5(3)
C5 C1 W1 C4 -37.03(18)
C2 C1 W1 C4 79.9(2)
C6 C1 W1 C4 -158.5(3)
C2 C1 W1 C5 116.9(2)
C6 C1 W1 C5 -121.5(3)
C3 C4 W1 N1 42.1(2)
C5 C4 W1 N1 159.28(18)
C9 C4 W1 N1 -77.4(4)
C3 C4 W1 C15 -84.8(2)
C5 C4 W1 C15 32.4(3)
C9 C4 W1 C15 155.7(3)
C3 C4 W1 C12 128.30(19)
C5 C4 W1 C12 -114.5(2)
C9 C4 W1 C12 8.8(4)
C3 C4 W1 C13 146.71(18)
C5 C4 W1 C13 -96.11(19)
C9 C4 W1 C13 27.2(4)
C5 C4 W1 C3 117.2(3)
C9 C4 W1 C3 -119.5(4)
C3 C4 W1 C2 -38.62(17)
C5 C4 W1 C2 78.56(19)
C9 C4 W1 C2 -158.2(4)
C3 C4 W1 C14 -175.81(18)
C5 C4 W1 C14 -58.6(2)
C9 C4 W1 C14 64.7(4)
C3 C4 W1 C1 -80.48(19)
C5 C4 W1 C1 36.70(17)
C9 C4 W1 C1 160.0(4)
C3 C4 W1 C5 -117.2(3)
C9 C4 W1 C5 123.3(4)
C1 C5 W1 N1 77.1(3)
C4 C5 W1 N1 -39.4(3)
C10 C5 W1 N1 -160.7(3)
C1 C5 W1 C15 -41.6(2)
C4 C5 W1 C15 -158.03(19)
C10 C5 W1 C15 80.7(3)
C1 C5 W1 C12 -178.90(18)
C4 C5 W1 C12 64.6(2)
C10 C5 W1 C12 -56.7(3)
C1 C5 W1 C13 -145.35(18)
C4 C5 W1 C13 98.2(2)
C10 C5 W1 C13 -23.1(3)
C1 C5 W1 C3 79.58(19)
C4 C5 W1 C3 -36.9(2)
C10 C5 W1 C3 -158.2(3)
C1 C5 W1 C2 37.26(17)
C4 C5 W1 C2 -79.2(2)
C10 C5 W1 C2 159.5(3)
C1 C5 W1 C14 -116.03(18)
C4 C5 W1 C14 127.5(2)
C10 C5 W1 C14 6.2(3)
C4 C5 W1 C1 -116.5(3)
C10 C5 W1 C1 122.2(3)
C1 C5 W1 C4 116.5(3)
C10 C5 W1 C4 -121.3(3)
